data_7122956
loop_
_publ_author_name
'Zhang, Xingang'
'Lou, Yue-Guang'
'Wang, An-Jun'
'Zhao, Liang'
'He, Lin-Feng'
'Li, Xiaofei'
'He, Chun-Yang'

_publ_section_title
;
 Palladium-Catalyzed Cross-Coupling of Unactivated Alkylzinc Reagents with
 2-Bromo-3,3,3-Trifluoropropene: A New Access to Diversified Fluorinated
 Amino Acids
;
_journal_name_full 'Chemical Communications'
_journal_paper_doi 10.1039/C8CC10212K
_journal_year 2019
_chemical_absolute_configuration ad
_chemical_formula_sum 'C11 H20 F3 N O5'
_chemical_formula_weight 303.28
_chemical_name_systematic
; 
 ? 
;
_space_group_crystal_system monoclinic
_space_group_IT_number 4
_space_group_name_Hall 'P 2yb'
_space_group_name_H-M_alt 'P 1 21 1'
_symmetry_space_group_name_Hall 'P 2yb'
_symmetry_space_group_name_H-M 'P 1 21 1'
_atom_sites_solution_hydrogens mixed
_audit_block_doi 10.5517/ccdc.csd.cc21by0c
_audit_creation_method SHELXL-2013
_audit_update_record
;
2018-12-26 deposited with the CCDC.
2019-02-08 downloaded from the CCDC.
;
_cell_angle_alpha 90
_cell_angle_beta 102.524(2)
_cell_angle_gamma 90
_cell_formula_units_Z 2
_cell_length_a 6.6250(2)
_cell_length_b 9.3524(3)
_cell_length_c 13.0235(4)
_cell_measurement_reflns_used 5002
_cell_measurement_temperature 296(2)
_cell_measurement_theta_max 139.60
_cell_measurement_theta_min 11.747
_cell_volume 787.73(4)
_computing_cell_refinement 'Bruker SAINT'
_computing_data_collection 'Bruker APEX2'
_computing_data_reduction 'Bruker SAINT'
_computing_molecular_graphics 'Bruker SHELXTL'
_computing_publication_material 'Bruker SHELXTL'
_computing_structure_refinement 'SHELXL-2013 (Sheldrick, 2013)'
_computing_structure_solution 'SHELXS-97 (Sheldrick 2008)'
_diffrn_ambient_temperature 296(2)
_diffrn_measured_fraction_theta_full 0.970
_diffrn_measured_fraction_theta_max 0.994
_diffrn_measurement_device_type 'Bruker APEX-II CCD'
_diffrn_measurement_method '\f and \w scans'
_diffrn_radiation_type CuK\a
_diffrn_radiation_wavelength 1.54178
_diffrn_reflns_av_R_equivalents 0.0591
_diffrn_reflns_av_unetI/netI 0.0530
_diffrn_reflns_Laue_measured_fraction_full 0.970
_diffrn_reflns_Laue_measured_fraction_max 0.994
_diffrn_reflns_limit_h_max 7
_diffrn_reflns_limit_h_min -7
_diffrn_reflns_limit_k_max 11
_diffrn_reflns_limit_k_min -11
_diffrn_reflns_limit_l_max 15
_diffrn_reflns_limit_l_min -15
_diffrn_reflns_number 10507
_diffrn_reflns_point_group_measured_fraction_full 0.964
_diffrn_reflns_point_group_measured_fraction_max 0.988
_diffrn_reflns_theta_full 67.679
_diffrn_reflns_theta_max 66.494
_diffrn_reflns_theta_min 5.873
_exptl_absorpt_coefficient_mu 1.064
_exptl_absorpt_correction_T_max 0.7533
_exptl_absorpt_correction_T_min 0.4791
_exptl_absorpt_correction_type multi-scan
_exptl_absorpt_process_details sadabs
_exptl_crystal_colour colorless
_exptl_crystal_density_diffrn 1.279
_exptl_crystal_description prismatic
_exptl_crystal_F_000 320
_exptl_crystal_size_max 0.140
_exptl_crystal_size_mid 0.120
_exptl_crystal_size_min 0.070
_refine_diff_density_max 0.186
_refine_diff_density_min -0.162
_refine_diff_density_rms 0.034
_refine_ls_abs_structure_details
; 
 Flack x determined using 987 quotients [(I+)-(I-)]/[(I+)+(I-)] 
 (Parsons and Flack (2004), Acta Cryst. A60, s61). 
;
_refine_ls_abs_structure_Flack 0.21(15)
_refine_ls_extinction_coef 0.021(6)
_refine_ls_extinction_expression Fc^*^=kFc[1+0.001xFc^2^\l^3^/sin(2\q)]^-1/4^
_refine_ls_extinction_method SHELXL
_refine_ls_goodness_of_fit_ref 1.065
_refine_ls_hydrogen_treatment mixed
_refine_ls_matrix_type full
_refine_ls_number_parameters 194
_refine_ls_number_reflns 2741
_refine_ls_number_restraints 1
_refine_ls_restrained_S_all 1.064
_refine_ls_R_factor_all 0.0539
_refine_ls_R_factor_gt 0.0472
_refine_ls_shift/su_max 0.000
_refine_ls_shift/su_mean 0.000
_refine_ls_structure_factor_coef Fsqd
_refine_ls_weighting_details 'w=1/[\s^2^(Fo^2^)+(0.0621P)^2^+0.0957P] where P=(Fo^2^+2Fc^2^)/3'
_refine_ls_weighting_scheme calc
_refine_ls_wR_factor_gt 0.1239
_refine_ls_wR_factor_ref 0.1314
_reflns_Friedel_coverage 0.865
_reflns_Friedel_fraction_full 0.956
_reflns_Friedel_fraction_max 0.981
_reflns_number_gt 2416
_reflns_number_total 2741
_reflns_threshold_expression 'I > 2\s(I)'
_cod_data_source_file c8cc10212k2.cif
_cod_data_source_block cu_d8v18496_0m
_cod_database_code 7122956
_shelx_space_group_comment
; 
The symmetry employed for this shelxl refinement is uniquely defined 
by the following loop, which should always be used as a source of 
symmetry information in preference to the above space-group names. 
They are only intended as comments. 
;
_shelx_estimated_absorpt_t_min 0.865
_shelx_estimated_absorpt_t_max 0.929
_shelxl_version_number 2013-4

loop_
_space_group_symop_operation_xyz
'x, y, z'
'-x, y+1/2, -z'

loop_
_atom_site_label
_atom_site_type_symbol
_atom_site_fract_x
_atom_site_fract_y
_atom_site_fract_z
_atom_site_U_iso_or_equiv
_atom_site_adp_type
_atom_site_occupancy
_atom_site_site_symmetry_order
_atom_site_calc_flag
_atom_site_refinement_flags_posn
_atom_site_refinement_flags_adp
F1 F 0.4709(7) 0.8683(4) 0.8318(3) 0.1283(13) Uani 1 1 d . .
F2 F 0.2305(6) 0.7205(6) 0.8372(3) 0.1345(15) Uani 1 1 d . .
F3 F 0.5407(8) 0.6740(6) 0.9175(3) 0.1559(18) Uani 1 1 d . .
O1 O 0.0486(4) 0.4559(3) 0.5067(2) 0.0719(8) Uani 1 1 d . .
O2 O 0.3658(4) 0.3915(3) 0.5863(3) 0.0866(10) Uani 1 1 d . .
H2 H 0.3117 0.3125 0.5847 0.130 Uiso 1 1 calc R U
O3 O 0.3169(4) 0.5691(3) 0.3279(2) 0.0707(8) Uani 1 1 d . .
O4 O 0.0973(4) 0.7566(3) 0.2773(2) 0.0680(7) Uani 1 1 d . .
N1 N 0.2083(4) 0.7113(3) 0.4463(2) 0.0569(7) Uani 1 1 d . .
C1 C 0.3212(5) 0.6314(4) 0.5346(3) 0.0536(8) Uani 1 1 d . .
H1A H 0.4643 0.6206 0.5269 0.064 Uiso 1 1 calc R U
C2 C 0.2295(5) 0.4843(4) 0.5398(3) 0.0574(8) Uani 1 1 d . .
C3 C 0.3220(6) 0.7164(4) 0.6352(3) 0.0645(9) Uani 1 1 d . .
H3A H 0.3601 0.8146 0.6245 0.077 Uiso 1 1 calc R U
H3B H 0.1830 0.7172 0.6478 0.077 Uiso 1 1 calc R U
C4 C 0.4684(7) 0.6580(5) 0.7322(3) 0.0727(10) Uani 1 1 d . .
H4 H 0.4404 0.5555 0.7367 0.087 Uiso 1 1 calc R U
C5 C 0.6947(8) 0.6751(8) 0.7270(5) 0.112(2) Uani 1 1 d . .
H5A H 0.7279 0.6083 0.6772 0.169 Uiso 1 1 calc R U
H5B H 0.7808 0.6571 0.7951 0.169 Uiso 1 1 calc R U
H5C H 0.7180 0.7707 0.7054 0.169 Uiso 1 1 calc R U
C6 C 0.4256(9) 0.7289(7) 0.8298(4) 0.0957(15) Uani 1 1 d . .
C7 C 0.2151(5) 0.6700(4) 0.3472(3) 0.0573(8) Uani 1 1 d . .
C8 C 0.0629(7) 0.7299(6) 0.1635(3) 0.0785(11) Uani 1 1 d . .
C9 C -0.0898(11) 0.8454(7) 0.1193(4) 0.1073(18) Uani 1 1 d . .
H9A H -0.2102 0.8365 0.1486 0.161 Uiso 1 1 calc R U
H9B H -0.1289 0.8359 0.0442 0.161 Uiso 1 1 calc R U
H9C H -0.0276 0.9374 0.1369 0.161 Uiso 1 1 calc R U
C10 C -0.0312(12) 0.5844(7) 0.1381(5) 0.115(2) Uani 1 1 d . .
H10A H 0.0723 0.5124 0.1605 0.172 Uiso 1 1 calc R U
H10B H -0.0839 0.5766 0.0637 0.172 Uiso 1 1 calc R U
H10C H -0.1420 0.5712 0.1740 0.172 Uiso 1 1 calc R U
C11 C 0.2665(11) 0.7494(11) 0.1289(5) 0.128(2) Uani 1 1 d . .
H11A H 0.3328 0.8354 0.1593 0.192 Uiso 1 1 calc R U
H11B H 0.2402 0.7559 0.0536 0.192 Uiso 1 1 calc R U
H11C H 0.3549 0.6690 0.1520 0.192 Uiso 1 1 calc R U
O5 O 0.2676(5) 0.1319(3) 0.6087(3) 0.0907(11) Uani 1 1 d G .
H5D H 0.3791 0.0856 0.6302 0.136 Uiso 1 1 d G U
H5E H 0.1725 0.0748 0.5795 0.136 Uiso 1 1 d G U
H1 H 0.117(8) 0.788(6) 0.453(4) 0.079(13) Uiso 1 1 d . .

loop_
_atom_site_aniso_label
_atom_site_aniso_U_11
_atom_site_aniso_U_22
_atom_site_aniso_U_33
_atom_site_aniso_U_23
_atom_site_aniso_U_13
_atom_site_aniso_U_12
F1 0.162(3) 0.097(2) 0.120(3) -0.037(2) 0.018(2) -0.017(2)
F2 0.129(3) 0.190(4) 0.090(2) -0.022(2) 0.0365(18) -0.028(3)
F3 0.191(4) 0.178(4) 0.0741(19) 0.000(2) -0.025(2) 0.018(3)
O1 0.0509(14) 0.0656(15) 0.0930(18) 0.0150(14) 0.0018(12) -0.0059(12)
O2 0.0606(15) 0.0540(15) 0.130(3) 0.0046(16) -0.0137(15) 0.0070(12)
O3 0.0563(14) 0.0737(17) 0.0814(18) -0.0152(13) 0.0136(12) 0.0057(13)
O4 0.0673(14) 0.0740(17) 0.0609(14) 0.0001(12) 0.0097(11) 0.0057(12)
N1 0.0510(14) 0.0579(16) 0.0603(16) -0.0004(13) 0.0089(11) 0.0011(13)
C1 0.0413(14) 0.058(2) 0.0600(19) -0.0009(14) 0.0075(13) 0.0022(13)
C2 0.0505(17) 0.0543(19) 0.064(2) -0.0018(15) 0.0046(14) 0.0035(15)
C3 0.0634(19) 0.0559(18) 0.069(2) -0.0065(16) 0.0029(15) 0.0053(17)
C4 0.081(2) 0.060(2) 0.067(2) 0.0002(17) -0.0060(17) 0.0015(19)
C5 0.070(3) 0.129(5) 0.122(4) -0.010(4) -0.015(3) 0.015(3)
C6 0.101(3) 0.102(4) 0.072(3) -0.008(3) -0.007(2) -0.002(3)
C7 0.0435(15) 0.061(2) 0.066(2) -0.0022(16) 0.0080(14) -0.0054(15)
C8 0.086(3) 0.088(3) 0.057(2) -0.003(2) 0.0041(18) -0.006(2)
C9 0.127(4) 0.099(4) 0.080(3) 0.010(3) -0.012(3) 0.002(3)
C10 0.135(5) 0.092(4) 0.098(4) -0.018(3) -0.019(3) -0.023(3)
C11 0.129(5) 0.178(7) 0.089(4) 0.006(4) 0.052(3) -0.013(5)
O5 0.0533(14) 0.0592(16) 0.150(3) 0.0004(18) 0.0016(16) 0.0023(12)

loop_
_atom_type_symbol
_atom_type_description
_atom_type_scat_dispersion_real
_atom_type_scat_dispersion_imag
_atom_type_scat_source
C C 0.0181 0.0091 'International Tables Vol C Tables 4.2.6.8 and 6.1.1.4'
H H 0.0000 0.0000 'International Tables Vol C Tables 4.2.6.8 and 6.1.1.4'
F F 0.0727 0.0534 'International Tables Vol C Tables 4.2.6.8 and 6.1.1.4'
N N 0.0311 0.0180 'International Tables Vol C Tables 4.2.6.8 and 6.1.1.4'
O O 0.0492 0.0322 'International Tables Vol C Tables 4.2.6.8 and 6.1.1.4'

loop_
_geom_angle_atom_site_label_1
_geom_angle_atom_site_label_2
_geom_angle_atom_site_label_3
_geom_angle
C2 O2 H2 109.5
C7 O4 C8 121.6(3)
C7 N1 C1 119.6(3)
C7 N1 H1 117(3)
C1 N1 H1 123(3)
N1 C1 C2 111.4(3)
N1 C1 C3 108.6(3)
C2 C1 C3 111.2(3)
N1 C1 H1A 108.5
C2 C1 H1A 108.5
C3 C1 H1A 108.5
O1 C2 O2 123.5(3)
O1 C2 C1 124.1(3)
O2 C2 C1 112.5(3)
C4 C3 C1 114.1(3)
C4 C3 H3A 108.7
C1 C3 H3A 108.7
C4 C3 H3B 108.7
C1 C3 H3B 108.7
H3A C3 H3B 107.6
C6 C4 C3 109.8(4)
C6 C4 C5 110.9(4)
C3 C4 C5 112.5(4)
C6 C4 H4 107.8
C3 C4 H4 107.8
C5 C4 H4 107.8
C4 C5 H5A 109.5
C4 C5 H5B 109.5
H5A C5 H5B 109.5
C4 C5 H5C 109.5
H5A C5 H5C 109.5
H5B C5 H5C 109.5
F2 C6 F3 107.6(5)
F2 C6 F1 106.0(6)
F3 C6 F1 105.9(5)
F2 C6 C4 113.6(4)
F3 C6 C4 112.0(5)
F1 C6 C4 111.2(5)
O3 C7 O4 126.7(3)
O3 C7 N1 123.5(3)
O4 C7 N1 109.8(3)
O4 C8 C10 109.9(4)
O4 C8 C9 102.0(4)
C10 C8 C9 110.7(4)
O4 C8 C11 108.9(4)
C10 C8 C11 113.2(6)
C9 C8 C11 111.5(6)
C8 C9 H9A 109.5
C8 C9 H9B 109.5
H9A C9 H9B 109.5
C8 C9 H9C 109.5
H9A C9 H9C 109.5
H9B C9 H9C 109.5
C8 C10 H10A 109.5
C8 C10 H10B 109.5
H10A C10 H10B 109.5
C8 C10 H10C 109.5
H10A C10 H10C 109.5
H10B C10 H10C 109.5
C8 C11 H11A 109.5
C8 C11 H11B 109.5
H11A C11 H11B 109.5
C8 C11 H11C 109.5
H11A C11 H11C 109.5
H11B C11 H11C 109.5
H5D O5 H5E 109.5

loop_
_geom_bond_atom_site_label_1
_geom_bond_atom_site_label_2
_geom_bond_distance
F1 C6 1.337(8)
F2 C6 1.319(7)
F3 C6 1.332(7)
O1 C2 1.212(4)
O2 C2 1.303(4)
O2 H2 0.8200
O3 C7 1.217(4)
O4 C7 1.336(4)
O4 C8 1.471(5)
N1 C7 1.357(5)
N1 C1 1.439(4)
N1 H1 0.95(5)
C1 C2 1.511(5)
C1 C3 1.531(5)
C1 H1A 0.9800
C3 C4 1.518(5)
C3 H3A 0.9700
C3 H3B 0.9700
C4 C6 1.514(7)
C4 C5 1.524(7)
C4 H4 0.9800
C5 H5A 0.9600
C5 H5B 0.9600
C5 H5C 0.9600
C8 C10 1.504(8)
C8 C9 1.506(8)
C8 C11 1.523(7)
C9 H9A 0.9600
C9 H9B 0.9600
C9 H9C 0.9600
C10 H10A 0.9600
C10 H10B 0.9600
C10 H10C 0.9600
C11 H11A 0.9600
C11 H11B 0.9600
C11 H11C 0.9600
O5 H5D 0.8500
O5 H5E 0.8501

loop_
_geom_torsion_atom_site_label_1
_geom_torsion_atom_site_label_2
_geom_torsion_atom_site_label_3
_geom_torsion_atom_site_label_4
_geom_torsion
C7 N1 C1 C2 -68.2(4)
C7 N1 C1 C3 169.0(3)
N1 C1 C2 O1 -28.6(5)
C3 C1 C2 O1 92.6(4)
N1 C1 C2 O2 152.9(3)
C3 C1 C2 O2 -85.8(4)
N1 C1 C3 C4 -169.3(3)
C2 C1 C3 C4 67.8(4)
C1 C3 C4 C6 -168.2(4)
C1 C3 C4 C5 67.8(5)
C3 C4 C6 F2 53.5(6)
C5 C4 C6 F2 178.4(6)
C3 C4 C6 F3 175.7(5)
C5 C4 C6 F3 -59.4(6)
C3 C4 C6 F1 -66.0(5)
C5 C4 C6 F1 58.9(6)
C8 O4 C7 O3 5.6(5)
C8 O4 C7 N1 -175.1(3)
C1 N1 C7 O3 -1.8(5)
C1 N1 C7 O4 178.9(3)
C7 O4 C8 C10 58.0(5)
C7 O4 C8 C9 175.5(4)
C7 O4 C8 C11 -66.6(6)
